data_7208938
loop_
_publ_author_name
'Jiang, Zhi-Qiang'
'Jiang, Gui-Yuan'
'Hou, Duan-Chuan'
'Wang, Fei'
'Zhao, Zhen'
'Zhang, Jian'

_publ_section_title
;
 Urothermal synthesis of photoluminescent lanthanide--organic frameworks
 with unusual topologies
;
_journal_issue 2
_journal_name_full CrystEngComm
_journal_page_first 315
_journal_paper_doi 10.1039/c2ce26242h
_journal_volume 15
_journal_year 2013
_chemical_formula_sum 'C45 H32 Ho2 N2 O17'
_chemical_formula_weight 1202.59
_chemical_name_systematic
;
?
;
_space_group_IT_number 14
_symmetry_cell_setting monoclinic
_symmetry_space_group_name_Hall '-P 2ybc'
_symmetry_space_group_name_H-M 'P 1 21/c 1'
_atom_sites_solution_hydrogens geom
_atom_sites_solution_primary direct
_atom_sites_solution_secondary difmap
_audit_creation_method SHELXL-97
_cell_angle_alpha 90.00
_cell_angle_beta 96.044(2)
_cell_angle_gamma 90.00
_cell_formula_units_Z 4
_cell_length_a 16.0587(4)
_cell_length_b 27.6658(6)
_cell_length_c 9.9524(3)
_cell_measurement_reflns_used 6202
_cell_measurement_temperature 293(2)
_cell_measurement_theta_max 25
_cell_measurement_theta_min 2.4139
_cell_volume 4397.0(2)
_computing_cell_refinement 'Bruker XSCANS'
_computing_data_collection 'Bruker XSCANS'
_computing_data_reduction 'Bruker SHELXTL'
_computing_molecular_graphics 'Bruker SHELXTL'
_computing_publication_material 'Bruker SHELXTL'
_computing_structure_refinement 'SHELXL-97 (Sheldrick, 1997)'
_computing_structure_solution 'SHELXS-97 (Sheldrick, 1990)'
_diffrn_ambient_temperature 293(2)
_diffrn_detector_area_resol_mean 16.2083
_diffrn_measured_fraction_theta_full 0.995
_diffrn_measured_fraction_theta_max 0.995
_diffrn_measurement_device_type 'Xcalibur, Eos'
_diffrn_measurement_method '\w scans'
_diffrn_radiation_monochromator graphite
_diffrn_radiation_source 'Enhance (Mo) X-ray Source'
_diffrn_radiation_type MoK\a
_diffrn_radiation_wavelength 0.71073
_diffrn_reflns_av_R_equivalents 0.0418
_diffrn_reflns_av_sigmaI/netI 0.0978
_diffrn_reflns_limit_h_max 12
_diffrn_reflns_limit_h_min -5
_diffrn_reflns_limit_k_max 34
_diffrn_reflns_limit_k_min -35
_diffrn_reflns_limit_l_max 20
_diffrn_reflns_limit_l_min -20
_diffrn_reflns_number 19450
_diffrn_reflns_theta_full 25.00
_diffrn_reflns_theta_max 25.00
_diffrn_reflns_theta_min 2.4139
_diffrn_standards_decay_% none
_diffrn_standards_interval_count none
_diffrn_standards_interval_time none
_diffrn_standards_number none
_exptl_absorpt_coefficient_mu 3.651
_exptl_absorpt_correction_T_max 1.00000
_exptl_absorpt_correction_T_min 0.39257
_exptl_absorpt_correction_type multi-scan
_exptl_absorpt_process_details none
_exptl_crystal_colour red
_exptl_crystal_density_diffrn 1.817
_exptl_crystal_density_method 'not measured'
_exptl_crystal_description sheet
_exptl_crystal_F_000 2344
_exptl_crystal_size_max 0.2
_exptl_crystal_size_mid 0.2
_exptl_crystal_size_min 0.2
_refine_diff_density_max 1.405
_refine_diff_density_min -1.322
_refine_diff_density_rms 0.220
_refine_ls_extinction_method none
_refine_ls_goodness_of_fit_ref 1.097
_refine_ls_hydrogen_treatment constr
_refine_ls_matrix_type full
_refine_ls_number_parameters 590
_refine_ls_number_reflns 7700
_refine_ls_number_restraints 0
_refine_ls_restrained_S_all 1.097
_refine_ls_R_factor_all 0.0592
_refine_ls_R_factor_gt 0.0447
_refine_ls_shift/su_max 0.009
_refine_ls_shift/su_mean 0.001
_refine_ls_structure_factor_coef Fsqd
_refine_ls_weighting_details 'calc w=1/[\s^2^(Fo^2^)+(0.0557P)^2^+0.0000P] where P=(Fo^2^+2Fc^2^)/3'
_refine_ls_weighting_scheme calc
_refine_ls_wR_factor_gt 0.1072
_refine_ls_wR_factor_ref 0.1142
_reflns_number_gt 6370
_reflns_number_total 7700
_reflns_threshold_expression >2sigma(I)
_cod_data_source_file c2ce26242h.txt
_cod_data_source_block 3
_cod_original_sg_symbol_H-M P2(1)/c
_cod_database_code 7208938

loop_
_symmetry_equiv_pos_as_xyz
'x, y, z'
'-x, y+1/2, -z+1/2'
'-x, -y, -z'
'x, -y-1/2, z-1/2'

loop_
_atom_site_label
_atom_site_type_symbol
_atom_site_fract_x
_atom_site_fract_y
_atom_site_fract_z
_atom_site_U_iso_or_equiv
_atom_site_adp_type
_atom_site_occupancy
_atom_site_symmetry_multiplicity
_atom_site_calc_flag
_atom_site_refinement_flags
Ho2 Ho 0.055572(18) 0.529236(10) -0.77593(3) 0.02026(11) Uani 1 1 d .
Ho1 Ho 0.360211(19) 0.514606(11) -0.64442(3) 0.02176(11) Uani 1 1 d .
O9 O 0.1531(3) 0.91967(18) -1.1918(5) 0.0371(13) Uani 1 1 d .
O7 O 0.0537(3) 0.51789(17) -1.1695(5) 0.0343(12) Uani 1 1 d .
O11 O -0.0375(3) 0.59469(17) -0.8095(5) 0.0351(13) Uani 1 1 d .
O1W O 0.1036(3) 0.49045(18) -0.5714(5) 0.0376(13) Uani 1 1 d .
H10B H 0.0750 0.4638 -0.5424 0.045 Uiso 1 1 calc R
H10C H 0.1512 0.5018 -0.5196 0.045 Uiso 1 1 calc R
O14 O -0.2612(3) 0.96974(16) -0.7392(5) 0.0376(13) Uani 1 1 d .
O1 O 0.4357(3) 0.44693(16) -0.6160(5) 0.0371(13) Uani 1 1 d .
O16 O 0.2760(3) 0.49153(18) -0.4780(5) 0.0355(13) Uani 1 1 d .
O6 O 0.0846(3) 0.55746(19) -0.9782(5) 0.0447(14) Uani 1 1 d .
O13 O -0.1281(3) 0.96453(18) -0.6590(5) 0.0398(13) Uani 1 1 d .
C35 C -0.0582(4) 0.5951(2) -0.6925(7) 0.0279(16) Uani 1 1 d .
O15 O -0.2452(3) 0.75326(17) -0.5358(6) 0.0483(15) Uani 1 1 d .
C36 C -0.2307(5) 0.7992(2) -0.5836(7) 0.0340(18) Uani 1 1 d .
C32 C -0.1981(5) 0.7146(3) -0.5765(8) 0.043(2) Uani 1 1 d .
O8 O 0.2903(3) 0.91501(17) -1.1751(5) 0.0383(13) Uani 1 1 d .
C15 C 0.1137(4) 0.5947(2) -1.1808(7) 0.0244(16) Uani 1 1 d .
C17 C 0.1308(5) 0.6338(3) -1.3903(8) 0.044(2) Uani 1 1 d .
H17A H 0.1221 0.6342 -1.4842 0.053 Uiso 1 1 calc R
O10 O 0.2058(5) 0.70604(19) -1.3991(6) 0.077(2) Uani 1 1 d .
C29 C -0.1091(4) 0.6352(2) -0.6480(7) 0.0296(17) Uani 1 1 d .
C16 C 0.1010(5) 0.5966(3) -1.3181(7) 0.0370(19) Uani 1 1 d .
H16A H 0.0711 0.5719 -1.3645 0.044 Uiso 1 1 calc R
C25 C 0.2147(4) 0.8460(2) -1.2544(7) 0.0288(17) Uani 1 1 d .
C42 C -0.1985(5) 0.9465(2) -0.6866(7) 0.0276(16) Uani 1 1 d .
N1 N 0.2246(4) 0.4871(3) -0.2726(6) 0.057(2) Uani 1 1 d .
H1A H 0.1755 0.4980 -0.2997 0.068 Uiso 1 1 calc R
C18 C 0.1735(6) 0.6703(3) -1.3219(8) 0.052(3) Uani 1 1 d .
N2 N 0.3495(4) 0.4623(3) -0.2846(7) 0.059(2) Uani 1 1 d .
H2A H 0.3942 0.4538 -0.3190 0.071 Uiso 1 1 calc R
C21 C 0.0818(4) 0.5539(3) -1.1026(7) 0.0276(16) Uani 1 1 d .
C14 C 0.5623(4) 0.0633(2) -0.6676(7) 0.0276(16) Uani 1 1 d .
C43 C 0.2843(4) 0.4819(3) -0.3540(7) 0.0309(17) Uani 1 1 d .
C39 C -0.2111(4) 0.8943(2) -0.6537(7) 0.0256(16) Uani 1 1 d .
O5 O 0.5047(4) 0.23566(18) -0.3939(5) 0.0647(19) Uani 1 1 d .
O4 O 0.6200(3) 0.03485(19) -0.6216(5) 0.0437(14) Uani 1 1 d .
C6 C 0.5789(4) 0.3496(3) -0.5194(7) 0.0299(17) Uani 1 1 d .
H6A H 0.6294 0.3646 -0.5314 0.036 Uiso 1 1 calc R
C4 C 0.5039(6) 0.2802(2) -0.4581(8) 0.042(2) Uani 1 1 d .
C41 C -0.2995(5) 0.8268(3) -0.6192(8) 0.039(2) Uani 1 1 d .
H41A H -0.3528 0.8137 -0.6192 0.047 Uiso 1 1 calc R
C11 C 0.5422(4) 0.1081(2) -0.5919(7) 0.0276(17) Uani 1 1 d .
C1 C 0.5046(4) 0.3753(2) -0.5434(7) 0.0248(16) Uani 1 1 d .
C37 C -0.1505(5) 0.8176(3) -0.5849(8) 0.0371(19) Uani 1 1 d .
H37A H -0.1039 0.7980 -0.5634 0.044 Uiso 1 1 calc R
C40 C -0.2895(4) 0.8747(2) -0.6557(8) 0.0316(18) Uani 1 1 d .
H40A H -0.3364 0.8936 -0.6816 0.038 Uiso 1 1 calc R
C13 C 0.5608(6) 0.1576(3) -0.3934(8) 0.055(3) Uani 1 1 d .
H13A H 0.5803 0.1617 -0.3028 0.066 Uiso 1 1 calc R
C28 C 0.2187(4) 0.8967(2) -1.2043(6) 0.0250(16) Uani 1 1 d .
C38 C -0.1414(4) 0.8656(3) -0.6189(7) 0.0299(17) Uani 1 1 d .
H38A H -0.0881 0.8788 -0.6184 0.036 Uiso 1 1 calc R
C3 C 0.4292(6) 0.3047(3) -0.4862(8) 0.049(2) Uani 1 1 d .
H3A H 0.3786 0.2895 -0.4757 0.059 Uiso 1 1 calc R
C12 C 0.5743(5) 0.1143(3) -0.4588(8) 0.048(2) Uani 1 1 d .
H12A H 0.6048 0.0896 -0.4132 0.058 Uiso 1 1 calc R
C9 C 0.4873(5) 0.1885(3) -0.5979(8) 0.0378(19) Uani 1 1 d .
H9A H 0.4591 0.2135 -0.6457 0.045 Uiso 1 1 calc R
C34 C -0.1310(5) 0.6400(3) -0.5210(8) 0.047(2) Uani 1 1 d .
H34A H -0.1153 0.6161 -0.4576 0.057 Uiso 1 1 calc R
C27 C 0.2821(5) 0.7762(3) -1.3346(8) 0.049(2) Uani 1 1 d .
H27A H 0.3302 0.7610 -1.3578 0.059 Uiso 1 1 calc R
C2 C 0.4304(5) 0.3520(3) -0.5302(8) 0.0367(19) Uani 1 1 d .
H2B H 0.3801 0.3683 -0.5512 0.044 Uiso 1 1 calc R
C10 C 0.4991(4) 0.1449(2) -0.6593(7) 0.0316(17) Uani 1 1 d .
H10A H 0.4772 0.1403 -0.7486 0.038 Uiso 1 1 calc R
C33 C -0.1757(6) 0.6792(3) -0.4829(9) 0.054(3) Uani 1 1 d .
H33A H -0.1905 0.6817 -0.3953 0.065 Uiso 1 1 calc R
C24 C 0.1385(5) 0.8215(3) -1.2697(8) 0.045(2) Uani 1 1 d .
H24A H 0.0897 0.8368 -1.2495 0.054 Uiso 1 1 calc R
C26 C 0.2847(4) 0.8230(3) -1.2872(7) 0.0360(19) Uani 1 1 d .
H26A H 0.3356 0.8393 -1.2773 0.043 Uiso 1 1 calc R
O2 O 0.5717(3) 0.45148(17) -0.5473(5) 0.0314(12) Uani 1 1 d .
C45 C 0.3376(6) 0.4565(4) -0.1442(8) 0.063(3) Uani 1 1 d .
H45A H 0.3771 0.4762 -0.0876 0.076 Uiso 1 1 calc R
H45B H 0.3448 0.4230 -0.1168 0.076 Uiso 1 1 calc R
O12 O -0.0318(3) 0.56133(16) -0.6119(5) 0.0283(11) Uani 1 1 d .
O3 O 0.5256(3) 0.05709(16) -0.7853(5) 0.0279(11) Uani 1 1 d .
C8 C 0.5179(5) 0.1945(2) -0.4650(8) 0.039(2) Uani 1 1 d .
C5 C 0.5788(5) 0.3023(3) -0.4782(7) 0.041(2) Uani 1 1 d .
H5A H 0.6288 0.2851 -0.4639 0.050 Uiso 1 1 calc R
C20 C 0.1565(6) 0.6322(3) -1.1155(8) 0.057(3) Uani 1 1 d .
H20A H 0.1645 0.6321 -1.0215 0.069 Uiso 1 1 calc R
C22 C 0.2069(6) 0.7528(3) -1.3465(8) 0.053(3) Uani 1 1 d .
C19 C 0.1884(6) 0.6703(3) -1.1845(8) 0.067(3) Uani 1 1 d .
H19A H 0.2189 0.6949 -1.1389 0.081 Uiso 1 1 calc R
C30 C -0.1339(6) 0.6704(3) -0.7400(8) 0.066(3) Uani 1 1 d .
H30A H -0.1195 0.6678 -0.8278 0.080 Uiso 1 1 calc R
C31 C -0.1804(6) 0.7100(3) -0.7049(10) 0.064(3) Uiso 1 1 d .
H31A H -0.1989 0.7330 -0.7693 0.077 Uiso 1 1 calc R
C23 C 0.1363(6) 0.7746(3) -1.3150(9) 0.062(3) Uani 1 1 d .
H23A H 0.0859 0.7577 -1.3240 0.075 Uiso 1 1 calc R
C44 C 0.2495(5) 0.4728(4) -0.1338(9) 0.068(3) Uani 1 1 d .
H44A H 0.2149 0.4467 -0.1056 0.082 Uiso 1 1 calc R
H44B H 0.2476 0.4998 -0.0720 0.082 Uiso 1 1 calc R
C7 C 0.5058(4) 0.4283(2) -0.5709(7) 0.0261(16) Uani 1 1 d .

loop_
_atom_site_aniso_label
_atom_site_aniso_U_11
_atom_site_aniso_U_22
_atom_site_aniso_U_33
_atom_site_aniso_U_23
_atom_site_aniso_U_13
_atom_site_aniso_U_12
Ho2 0.02315(19) 0.01873(18) 0.01944(18) 0.00175(13) 0.00481(13) -0.00215(13)
Ho1 0.02484(19) 0.01636(18) 0.02420(19) 0.00338(13) 0.00312(14) -0.00107(13)
O9 0.029(3) 0.038(3) 0.042(3) 0.002(3) -0.005(2) 0.015(2)
O7 0.031(3) 0.025(3) 0.047(3) 0.001(2) 0.005(2) -0.011(2)
O11 0.048(3) 0.035(3) 0.025(3) 0.010(2) 0.014(2) 0.022(2)
O1W 0.035(3) 0.042(3) 0.034(3) 0.015(3) -0.002(2) -0.010(2)
O14 0.041(3) 0.022(3) 0.049(4) 0.003(2) -0.001(3) 0.008(2)
O1 0.042(3) 0.021(3) 0.047(3) 0.004(2) -0.003(3) 0.006(2)
O16 0.027(3) 0.052(3) 0.027(3) 0.019(3) 0.002(2) -0.004(2)
O6 0.063(4) 0.043(3) 0.032(3) 0.008(3) 0.026(3) 0.001(3)
O13 0.037(3) 0.034(3) 0.048(4) 0.011(3) -0.003(3) -0.014(2)
C35 0.030(4) 0.027(4) 0.027(4) 0.003(3) 0.005(3) 0.004(3)
O15 0.072(4) 0.017(3) 0.063(4) 0.008(3) 0.036(3) 0.011(3)
C36 0.052(5) 0.021(4) 0.031(4) 0.002(3) 0.015(4) 0.003(4)
C32 0.070(6) 0.020(4) 0.042(5) 0.005(4) 0.026(4) 0.014(4)
O8 0.035(3) 0.028(3) 0.051(4) -0.003(3) 0.001(3) -0.005(2)
C15 0.036(4) 0.013(3) 0.025(4) -0.002(3) 0.008(3) -0.008(3)
C17 0.089(7) 0.023(4) 0.021(4) -0.003(3) 0.015(4) -0.012(4)
O10 0.167(7) 0.024(3) 0.053(4) -0.013(3) 0.065(4) -0.033(4)
C29 0.044(4) 0.015(3) 0.032(4) 0.008(3) 0.014(3) 0.004(3)
C16 0.056(5) 0.028(4) 0.028(4) -0.005(3) 0.006(4) -0.015(4)
C25 0.033(4) 0.026(4) 0.027(4) -0.002(3) 0.005(3) -0.005(3)
C42 0.044(5) 0.025(4) 0.015(4) -0.004(3) 0.008(3) 0.004(4)
N1 0.039(4) 0.110(7) 0.022(4) 0.008(4) 0.006(3) 0.032(4)
C18 0.105(7) 0.021(4) 0.036(5) -0.006(4) 0.036(5) -0.020(5)
N2 0.027(4) 0.110(7) 0.042(5) 0.026(4) 0.010(3) 0.022(4)
C21 0.019(4) 0.032(4) 0.033(4) 0.003(4) 0.010(3) 0.002(3)
C14 0.033(4) 0.025(4) 0.027(4) 0.005(3) 0.010(3) -0.002(3)
C43 0.033(4) 0.035(4) 0.024(4) 0.001(3) 0.003(3) -0.003(3)
C39 0.033(4) 0.023(4) 0.022(4) 0.004(3) 0.007(3) 0.006(3)
O5 0.150(6) 0.017(3) 0.031(3) -0.005(2) 0.024(4) 0.010(3)
O4 0.059(4) 0.042(3) 0.029(3) 0.000(3) 0.001(3) 0.022(3)
C6 0.033(4) 0.029(4) 0.027(4) -0.006(3) 0.000(3) 0.007(3)
C4 0.084(7) 0.014(4) 0.028(5) -0.005(3) 0.004(4) 0.001(4)
C41 0.032(4) 0.026(4) 0.060(6) 0.001(4) 0.011(4) -0.004(3)
C11 0.042(4) 0.016(3) 0.026(4) 0.002(3) 0.013(3) 0.006(3)
C1 0.034(4) 0.016(3) 0.023(4) -0.002(3) -0.005(3) 0.001(3)
C37 0.041(5) 0.032(4) 0.039(5) 0.013(4) 0.006(4) 0.019(4)
C40 0.026(4) 0.018(4) 0.050(5) 0.004(3) 0.002(3) 0.008(3)
C13 0.109(8) 0.034(5) 0.021(4) -0.003(4) -0.002(5) 0.017(5)
C28 0.029(4) 0.028(4) 0.018(4) 0.009(3) -0.001(3) 0.000(3)
C38 0.026(4) 0.035(4) 0.026(4) 0.009(3) -0.007(3) 0.002(3)
C3 0.063(6) 0.031(5) 0.053(6) -0.001(4) 0.009(5) -0.012(4)
C12 0.086(7) 0.025(4) 0.033(5) 0.003(4) 0.005(5) 0.014(4)
C9 0.058(5) 0.022(4) 0.033(5) 0.004(4) 0.004(4) 0.009(4)
C34 0.077(6) 0.034(5) 0.033(5) 0.013(4) 0.017(4) 0.021(4)
C27 0.075(6) 0.025(4) 0.052(6) 0.000(4) 0.034(5) 0.001(4)
C2 0.042(5) 0.026(4) 0.041(5) -0.001(4) -0.003(4) -0.004(4)
C10 0.043(4) 0.025(4) 0.026(4) -0.005(3) -0.001(3) 0.000(3)
C33 0.085(7) 0.037(5) 0.046(6) 0.011(4) 0.031(5) 0.022(5)
C24 0.045(5) 0.043(5) 0.051(6) -0.007(4) 0.017(4) -0.013(4)
C26 0.041(5) 0.022(4) 0.047(5) -0.004(4) 0.012(4) -0.003(3)
O2 0.032(3) 0.032(3) 0.031(3) 0.003(2) 0.005(2) -0.010(2)
C45 0.067(6) 0.094(8) 0.029(5) 0.011(5) 0.005(4) 0.028(6)
O12 0.032(3) 0.028(3) 0.025(3) 0.007(2) 0.007(2) 0.009(2)
O3 0.030(3) 0.027(3) 0.026(3) -0.005(2) 0.002(2) 0.002(2)
C8 0.073(6) 0.013(4) 0.034(5) -0.003(3) 0.014(4) -0.002(4)
C5 0.066(6) 0.029(4) 0.028(4) -0.003(4) 0.002(4) 0.025(4)
C20 0.109(8) 0.047(5) 0.015(4) -0.006(4) 0.003(5) -0.027(5)
C22 0.101(8) 0.024(4) 0.039(5) -0.006(4) 0.036(5) -0.026(5)
C19 0.131(9) 0.040(5) 0.032(5) -0.011(4) 0.011(6) -0.052(6)
C30 0.130(9) 0.045(5) 0.027(5) 0.012(4) 0.024(5) 0.054(6)
C23 0.074(7) 0.051(6) 0.066(7) -0.016(5) 0.030(6) -0.040(5)
C44 0.032(5) 0.139(10) 0.035(5) -0.024(6) 0.010(4) 0.015(5)
C7 0.039(4) 0.021(4) 0.018(4) 0.000(3) 0.001(3) 0.008(3)

loop_
_atom_type_symbol
_atom_type_description
_atom_type_scat_dispersion_real
_atom_type_scat_dispersion_imag
_atom_type_scat_source
C C 0.0033 0.0016 'International Tables Vol C Tables 4.2.6.8 and 6.1.1.4'
H H 0.0000 0.0000 'International Tables Vol C Tables 4.2.6.8 and 6.1.1.4'
N N 0.0061 0.0033 'International Tables Vol C Tables 4.2.6.8 and 6.1.1.4'
O O 0.0106 0.0060 'International Tables Vol C Tables 4.2.6.8 and 6.1.1.4'
Ho Ho -0.2175 4.6783 'International Tables Vol C Tables 4.2.6.8 and 6.1.1.4'

loop_
_geom_angle_atom_site_label_1
_geom_angle_atom_site_label_2
_geom_angle_atom_site_label_3
_geom_angle
_geom_angle_site_symmetry_1
_geom_angle_site_symmetry_3
O7 Ho2 O9 170.09(18) 3_563 4_576
O7 Ho2 O6 102.64(19) 3_563 .
O9 Ho2 O6 84.9(2) 4_576 .
O7 Ho2 O13 83.25(18) 3_563 2_543
O9 Ho2 O13 104.38(18) 4_576 2_543
O6 Ho2 O13 81.81(19) . 2_543
O7 Ho2 O11 86.72(17) 3_563 .
O9 Ho2 O11 88.61(18) 4_576 .
O6 Ho2 O11 78.14(17) . .
O13 Ho2 O11 155.01(18) 2_543 .
O7 Ho2 O1W 97.07(18) 3_563 .
O9 Ho2 O1W 79.02(18) 4_576 .
O6 Ho2 O1W 148.12(18) . .
O13 Ho2 O1W 75.87(18) 2_543 .
O11 Ho2 O1W 128.24(17) . .
O7 Ho2 O12 83.16(17) 3_563 .
O9 Ho2 O12 87.03(17) 4_576 .
O6 Ho2 O12 131.46(17) . .
O13 Ho2 O12 146.18(18) 2_543 .
O11 Ho2 O12 53.85(15) . .
O1W Ho2 O12 75.29(16) . .
O7 Ho2 C35 86.00(19) 3_563 .
O9 Ho2 C35 85.92(19) 4_576 .
O6 Ho2 C35 104.18(19) . .
O13 Ho2 C35 168.65(19) 2_543 .
O11 Ho2 C35 26.53(17) . .
O1W Ho2 C35 101.95(19) . .
O12 Ho2 C35 27.41(17) . .
O1 Ho1 O14 86.98(17) . 2_543
O1 Ho1 O8 176.96(17) . 4_576
O14 Ho1 O8 95.30(18) 2_543 4_576
O1 Ho1 O2 91.86(18) . 3_664
O14 Ho1 O2 154.87(18) 2_543 3_664
O8 Ho1 O2 86.93(18) 4_576 3_664
O1 Ho1 O16 91.61(18) . .
O14 Ho1 O16 77.47(19) 2_543 .
O8 Ho1 O16 90.86(18) 4_576 .
O2 Ho1 O16 77.48(16) 3_664 .
O1 Ho1 O3 91.54(16) . 2_653
O14 Ho1 O3 131.11(18) 2_543 2_653
O8 Ho1 O3 85.44(16) 4_576 2_653
O2 Ho1 O3 73.99(16) 3_664 2_653
O16 Ho1 O3 151.38(17) . 2_653
O1 Ho1 O4 100.92(18) . 2_653
O14 Ho1 O4 77.93(18) 2_543 2_653
O8 Ho1 O4 77.64(18) 4_576 2_653
O2 Ho1 O4 126.76(16) 3_664 2_653
O16 Ho1 O4 151.66(17) . 2_653
O3 Ho1 O4 54.41(16) 2_653 2_653
O1 Ho1 C14 102.80(19) . 2_653
O14 Ho1 C14 105.7(2) 2_543 2_653
O8 Ho1 C14 74.66(19) 4_576 2_653
O2 Ho1 C14 99.02(19) 3_664 2_653
O16 Ho1 C14 165.33(19) . 2_653
O3 Ho1 C14 27.79(18) 2_653 2_653
O4 Ho1 C14 27.79(18) 2_653 2_653
C28 O9 Ho2 149.4(5) . 4_575
C21 O7 Ho2 146.2(4) . 3_563
C35 O11 Ho2 95.9(4) . .
C42 O14 Ho1 171.4(5) . 2_553
C7 O1 Ho1 146.2(5) . .
C43 O16 Ho1 138.3(5) . .
C21 O6 Ho2 151.2(5) . .
C42 O13 Ho2 137.6(5) . 2_553
O11 C35 O12 118.5(6) . .
O11 C35 C29 120.0(6) . .
O12 C35 C29 121.4(6) . .
O11 C35 Ho2 57.6(3) . .
O12 C35 Ho2 61.3(3) . .
C29 C35 Ho2 171.9(5) . .
C36 O15 C32 119.3(6) . .
C41 C36 C37 121.4(7) . .
C41 C36 O15 116.4(7) . .
C37 C36 O15 122.0(7) . .
C31 C32 C33 120.7(8) . .
C31 C32 O15 121.6(8) . .
C33 C32 O15 117.5(7) . .
C28 O8 Ho1 143.8(5) . 4_575
C16 C15 C20 117.5(6) . .
C16 C15 C21 122.0(6) . .
C20 C15 C21 120.5(7) . .
C18 C17 C16 118.7(7) . .
C18 O10 C22 116.4(6) . .
C34 C29 C30 118.0(7) . .
C34 C29 C35 124.2(6) . .
C30 C29 C35 117.8(7) . .
C15 C16 C17 122.1(7) . .
C26 C25 C24 119.0(7) . .
C26 C25 C28 120.9(6) . .
C24 C25 C28 120.0(6) . .
O13 C42 O14 123.9(7) . .
O13 C42 C39 118.6(6) . .
O14 C42 C39 117.4(6) . .
C43 N1 C44 114.0(6) . .
C19 C18 C17 121.9(7) . .
C19 C18 O10 121.3(8) . .
C17 C18 O10 116.7(7) . .
C43 N2 C45 112.2(6) . .
O6 C21 O7 124.5(7) . .
O6 C21 C15 118.9(7) . .
O7 C21 C15 116.6(6) . .
O3 C14 O4 120.1(6) . .
O3 C14 C11 118.2(6) . .
O4 C14 C11 121.3(7) . .
O3 C14 Ho1 59.8(3) . 2_643
O4 C14 Ho1 64.4(4) . 2_643
C11 C14 Ho1 153.3(4) . 2_643
O16 C43 N2 127.0(7) . .
O16 C43 N1 124.6(7) . .
N2 C43 N1 108.2(7) . .
C40 C39 C38 119.7(6) . .
C40 C39 C42 121.5(6) . .
C38 C39 C42 118.8(6) . .
C8 O5 C4 119.7(6) . .
C14 O4 Ho1 87.8(4) . 2_643
C5 C6 C1 120.8(7) . .
C3 C4 C5 120.4(7) . .
C3 C4 O5 119.6(8) . .
C5 C4 O5 119.5(8) . .
C36 C41 C40 119.5(7) . .
C10 C11 C12 119.8(6) . .
C10 C11 C14 119.5(6) . .
C12 C11 C14 120.3(6) . .
C2 C1 C6 118.8(6) . .
C2 C1 C7 120.5(6) . .
C6 C1 C7 120.5(6) . .
C38 C37 C36 118.5(6) . .
C39 C40 C41 120.3(6) . .
C8 C13 C12 119.2(8) . .
O9 C28 O8 122.1(7) . .
O9 C28 C25 120.4(6) . .
O8 C28 C25 117.5(6) . .
C37 C38 C39 120.6(7) . .
C4 C3 C2 119.2(7) . .
C11 C12 C13 119.7(7) . .
C8 C9 C10 118.8(7) . .
C29 C34 C33 121.9(7) . .
C22 C27 C26 118.1(8) . .
C1 C2 C3 121.1(7) . .
C11 C10 C9 121.5(7) . .
C32 C33 C34 118.9(8) . .
C23 C24 C25 119.1(8) . .
C25 C26 C27 121.7(7) . .
C7 O2 Ho1 133.8(4) . 3_664
N2 C45 C44 104.8(7) . .
C35 O12 Ho2 91.3(4) . .
C14 O3 Ho1 92.4(4) . 2_643
C9 C8 O5 122.7(7) . .
C9 C8 C13 121.0(7) . .
O5 C8 C13 116.3(7) . .
C6 C5 C4 119.6(7) . .
C15 C20 C19 122.2(7) . .
C23 C22 C27 121.7(8) . .
C23 C22 O10 121.6(8) . .
C27 C22 O10 116.7(8) . .
C18 C19 C20 117.6(7) . .
C29 C30 C31 121.3(8) . .
C32 C31 C30 119.1(9) . .
C22 C23 C24 120.4(8) . .
N1 C44 C45 100.6(6) . .
O2 C7 O1 124.2(6) . .
O2 C7 C1 120.1(6) . .
O1 C7 C1 115.7(6) . .

loop_
_geom_bond_atom_site_label_1
_geom_bond_atom_site_label_2
_geom_bond_distance
_geom_bond_site_symmetry_2
Ho2 O7 2.208(5) 3_563
Ho2 O9 2.208(5) 4_576
Ho2 O6 2.254(5) .
Ho2 O13 2.267(5) 2_543
Ho2 O11 2.350(4) .
Ho2 O1W 2.358(5) .
Ho2 O12 2.430(4) .
Ho2 C35 2.769(7) .
Ho1 O1 2.232(5) .
Ho1 O14 2.241(5) 2_543
Ho1 O8 2.253(5) 4_576
Ho1 O2 2.297(5) 3_664
Ho1 O16 2.334(4) .
Ho1 O3 2.346(4) 2_653
Ho1 O4 2.448(5) 2_653
Ho1 C14 2.712(7) 2_653
O9 C28 1.247(7) .
O9 Ho2 2.208(5) 4_575
O7 C21 1.256(8) .
O7 Ho2 2.208(5) 3_563
O11 C35 1.244(8) .
O14 C42 1.261(8) .
O14 Ho1 2.241(5) 2_553
O1 C7 1.275(8) .
O16 C43 1.256(8) .
O6 C21 1.238(8) .
O13 C42 1.239(8) .
O13 Ho2 2.267(5) 2_553
C35 O12 1.275(8) .
C35 C29 1.473(9) .
O15 C36 1.385(8) .
O15 C32 1.394(8) .
C36 C41 1.359(10) .
C36 C37 1.386(10) .
C32 C31 1.345(11) .
C32 C33 1.372(11) .
O8 C28 1.261(7) .
O8 Ho1 2.253(5) 4_575
C15 C16 1.362(9) .
C15 C20 1.371(10) .
C15 C21 1.491(9) .
C17 C18 1.360(10) .
C17 C16 1.371(9) .
O10 C18 1.387(9) .
O10 C22 1.395(9) .
C29 C34 1.354(9) .
C29 C30 1.367(10) .
C25 C26 1.360(9) .
C25 C24 1.393(9) .
C25 C28 1.489(9) .
C42 C39 1.500(9) .
N1 C43 1.327(9) .
N1 C44 1.453(11) .
C18 C19 1.363(11) .
N2 C43 1.310(9) .
N2 C45 1.440(10) .
C14 O3 1.266(8) .
C14 O4 1.265(8) .
C14 C11 1.503(9) .
C14 Ho1 2.712(7) 2_643
C39 C40 1.370(9) .
C39 C38 1.385(9) .
O5 C8 1.369(8) .
O5 C4 1.387(8) .
O4 Ho1 2.448(5) 2_643
C6 C5 1.372(10) .
C6 C1 1.389(9) .
C4 C3 1.380(11) .
C4 C5 1.382(10) .
C41 C40 1.388(9) .
C11 C10 1.366(9) .
C11 C12 1.380(10) .
C1 C2 1.372(9) .
C1 C7 1.493(9) .
C37 C38 1.384(9) .
C13 C8 1.387(10) .
C13 C12 1.391(10) .
C3 C2 1.382(10) .
C9 C8 1.372(10) .
C9 C10 1.375(9) .
C34 C33 1.376(10) .
C27 C22 1.365(11) .
C27 C26 1.375(10) .
C24 C23 1.373(11) .
O2 C7 1.239(8) .
O2 Ho1 2.297(5) 3_664
C45 C44 1.499(10) .
O3 Ho1 2.346(4) 2_643
C20 C19 1.384(11) .
C22 C23 1.349(12) .
C30 C31 1.392(11) .
